data_1524062
loop_
_publ_author_name
'Belyavina, N.N.'
'Markiv, V.Ya.'

_publ_section_title
;
 Crystal structure of the Sc Co1.2 Ga1.8 compound, its analogs and a new
 representative of the Sc3Mn2Ga6 structure type
;
_journal_name_full
;
Dopovidi Akademii Nauk Ukrains'koi RSR, Seriya A: Fiziko-Matematichni Ta 
Tekhnichni Nauki
;
_journal_page_first 76
_journal_page_last 79
_journal_volume 51
_journal_year 1989
_chemical_formula_sum 'Co5.91 Ga8.64 Sc5'
_space_group_IT_number 99
_symmetry_space_group_name_Hall 'P 4 -2'
_symmetry_space_group_name_H-M 'P 4 m m'
_cell_angle_alpha 90
_cell_angle_beta 90
_cell_angle_gamma 90
_cell_formula_units_Z 4
_cell_length_a 12.255
_cell_length_b 12.255
_cell_length_c 8.223
_cell_volume 1234.971
_citation_journal_id_ASTM DNUNDU
_cod_data_source_file Belyavina_DNUNDU_1989_1028.cif
_cod_data_source_block Co5.91Ga8.64Sc5
_cod_database_code 1524062

loop_
_symmetry_equiv_pos_as_xyz
x,y,z
-y,x,z
-x,-y,z
y,-x,z
-x,y,z
-y,-x,z
x,-y,z
y,x,z

loop_
_atom_site_label
_atom_site_type_symbol
_atom_site_fract_x
_atom_site_fract_y
_atom_site_fract_z
_atom_site_occupancy
_atom_site_U_iso_or_equiv
Sc6 Sc 0.3 0.3 0.148 1 0.0
Co3 Co 0.606 0 0.662 1 0.0
Co1 Co 0.344 0.344 0.833 1 0.0
Sc8 Sc 0.762 0.5 0.655 1 0.0
Ga30 Ga 0.858 0.367 0.865 0.63 0.0
Co9 Co 0.858 0.367 0.865 0.37 0.0
Ga1 Ga 0.864 0.864 0.272 0.5 0.0
Sc5 Sc 0.801 0.801 0.622 1 0.0
Sc7 Sc 0.29 0 0.112 1 0.0
Co2 Co 0.831 0.831 0.005 1 0.0
Co8 Co 0.219 0 0.461 0.67 0.0
Ga9 Ga 0.674 0.5 0.013 1 0.0
Ga2 Ga 0.219 0 0.461 0.33 0.0
Ga8 Ga 0.118 0.5 0.126 1 0.0
Co7 Co 0.864 0.864 0.272 0.5 0.0
Ga4 Ga 0.5 0 0.902 0.55 0.0
Sc3 Sc 0.5 0.5 0.966 1 0.0
Sc2 Sc 0 0 0.023 1 0.0
Ga6 Ga 0.371 0.371 0.484 1 0.0
Co4 Co 0.731 0.5 0.323 1 0.0
Sc1 Sc 0 0 0.537 1 0.0
Ga5 Ga 0.5 0 0.384 0.55 0.0
Ga10 Ga 0.356 0.863 0.39 1 0.0
Ga7 Ga 0.166 0 0.799 1 0.0
Sc4 Sc 0.5 0.5 0.707 1 0.0
